data_7118471
loop_
_publ_author_name
'Chitnis, Saurabh S.'
'Vos, Kevin A.'
'Burford, Neil'
'McDonald, Robert'
'Ferguson, Michael J.'

_publ_section_title
;
 Distinction between coordination and phosphine ligand oxidation:
 interactions of di- and triphosphines with Pn^3+^ (Pn = P, As, Sb, Bi)
;
_journal_coden_ASTM CHCOFS
_journal_name_full
;
 Chemical Communications (Cambridge, United Kingdom)
;
_journal_page_first 685
_journal_page_last 688
_journal_paper_doi 10.1039/c5cc08086j
_journal_volume 52
_journal_year 2016
_chemical_formula_moiety 'C34 H33 P3 Sb, 3(C F3 O3 S), C2 H3 N'
_chemical_formula_sum 'C39 H36 F9 N O9 P3 S3 Sb'
_chemical_formula_weight 1144.53
_space_group_crystal_system orthorhombic
_space_group_IT_number 60
_space_group_name_Hall '-P 2n 2ab'
_space_group_name_H-M_alt 'P b c n'
_symmetry_space_group_name_Hall '-P 2n 2ab'
_symmetry_space_group_name_H-M 'P b c n'
_atom_sites_solution_hydrogens geom
_audit_creation_method SHELXL-2014/7
_audit_update_record
;
2015-08-08 deposited with the CCDC.
2015-11-11 downloaded from the CCDC.
;
_cell_angle_alpha 90
_cell_angle_beta 90
_cell_angle_gamma 90
_cell_formula_units_Z 8
_cell_length_a 12.2821(2)
_cell_length_b 16.7365(3)
_cell_length_c 44.4675(8)
_cell_measurement_reflns_used 9996
_cell_measurement_temperature 173(2)
_cell_measurement_theta_max 72.62
_cell_measurement_theta_min 4.11
_cell_volume 9140.7(3)
_computing_cell_refinement 'Bruker SAINT'
_computing_data_collection 'Bruker APEX2'
_computing_data_reduction 'Bruker SAINT'
_computing_molecular_graphics 'Bruker SHELXTL'
_computing_publication_material 'Bruker SHELXTL'
_computing_structure_refinement 'SHELXL-2014/7 (Sheldrick, 2014)'
_computing_structure_solution 'SHELXT-2013 (Sheldrick, 2013)'
_diffrn_ambient_temperature 173(2)
_diffrn_measured_fraction_theta_full 1.000
_diffrn_measured_fraction_theta_max 0.997
_diffrn_measurement_device_type 'Bruker APEX-II CCD'
_diffrn_measurement_method '\f and \w scans'
_diffrn_radiation_type CuK\a
_diffrn_radiation_wavelength 1.54178
_diffrn_reflns_av_R_equivalents 0.0426
_diffrn_reflns_av_unetI/netI 0.0225
_diffrn_reflns_Laue_measured_fraction_full 1.000
_diffrn_reflns_Laue_measured_fraction_max 0.997
_diffrn_reflns_limit_h_max 15
_diffrn_reflns_limit_h_min -15
_diffrn_reflns_limit_k_max 20
_diffrn_reflns_limit_k_min -20
_diffrn_reflns_limit_l_max 52
_diffrn_reflns_limit_l_min -54
_diffrn_reflns_number 60603
_diffrn_reflns_point_group_measured_fraction_full 1.000
_diffrn_reflns_point_group_measured_fraction_max 0.997
_diffrn_reflns_theta_full 67.679
_diffrn_reflns_theta_max 72.913
_diffrn_reflns_theta_min 3.976
_exptl_absorpt_coefficient_mu 7.874
_exptl_absorpt_correction_T_max 0.7724
_exptl_absorpt_correction_T_min 0.2269
_exptl_absorpt_correction_type integration
_exptl_absorpt_process_details 'SADABS (Sheldrick, 2008)'
_exptl_crystal_colour colourless
_exptl_crystal_density_diffrn 1.663
_exptl_crystal_description fragment
_exptl_crystal_F_000 4592
_exptl_crystal_size_max 0.258
_exptl_crystal_size_mid 0.122
_exptl_crystal_size_min 0.046
_refine_diff_density_max 0.913
_refine_diff_density_min -0.811
_refine_diff_density_rms 0.070
_refine_ls_extinction_coef .
_refine_ls_extinction_method none
_refine_ls_goodness_of_fit_ref 1.191
_refine_ls_hydrogen_treatment constr
_refine_ls_matrix_type full
_refine_ls_number_parameters 587
_refine_ls_number_reflns 9109
_refine_ls_number_restraints 0
_refine_ls_restrained_S_all 1.191
_refine_ls_R_factor_all 0.0438
_refine_ls_R_factor_gt 0.0415
_refine_ls_shift/su_max 0.003
_refine_ls_shift/su_mean 0.000
_refine_ls_structure_factor_coef Fsqd
_refine_ls_weighting_details 'w=1/[\s^2^(Fo^2^)+(0.0184P)^2^+23.4699P] where P=(Fo^2^+2Fc^2^)/3'
_refine_ls_weighting_scheme calc
_refine_ls_wR_factor_gt 0.0942
_refine_ls_wR_factor_ref 0.0956
_reflns_Friedel_coverage 0.000
_reflns_Friedel_fraction_full .
_reflns_Friedel_fraction_max .
_reflns_number_gt 8613
_reflns_number_total 9109
_reflns_threshold_expression 'I > 2\s(I)'
_cod_duplicate_entry 7118191
_cod_data_source_file c5cc08086j2.cif
_cod_data_source_block vic1460
_cod_database_code 7118471
_shelx_shelxl_version_number 2014/7
_shelx_space_group_comment
; 
The symmetry employed for this shelxl refinement is uniquely defined 
by the following loop, which should always be used as a source of 
symmetry information in preference to the above space-group names. 
They are only intended as comments. 
;
_shelx_estimated_absorpt_t_min 0.236
_shelx_estimated_absorpt_t_max 0.713

loop_
_space_group_symop_operation_xyz
'x, y, z'
'-x+1/2, -y+1/2, z+1/2'
'-x, y, -z+1/2'
'x+1/2, -y+1/2, -z'
'-x, -y, -z'
'x-1/2, y-1/2, -z-1/2'
'x, -y, z-1/2'
'-x-1/2, y-1/2, z'

loop_
_atom_site_label
_atom_site_type_symbol
_atom_site_fract_x
_atom_site_fract_y
_atom_site_fract_z
_atom_site_U_iso_or_equiv
_atom_site_adp_type
_atom_site_occupancy
_atom_site_site_symmetry_order
_atom_site_calc_flag
_atom_site_refinement_flags_posn
_atom_site_refinement_flags_adp
_atom_site_refinement_flags_occupancy
_atom_site_disorder_assembly
_atom_site_disorder_group
Sb Sb 0.31922(2) 0.31993(2) 0.63094(2) 0.02917(7) Uani 1 1 d . . . . .
P1 P 0.29796(8) 0.41803(6) 0.67610(2) 0.0334(2) Uani 1 1 d . . . . .
P2 P 0.24828(8) 0.44354(5) 0.60217(2) 0.0332(2) Uani 1 1 d . . . . .
P3 P 0.50578(8) 0.38762(6) 0.61318(2) 0.0354(2) Uani 1 1 d . . . . .
C1 C 0.2079(4) 0.4946(2) 0.66135(9) 0.0439(10) Uani 1 1 d . . . . .
H1A H 0.1327 0.4734 0.6610 0.053 Uiso 1 1 calc R U . . .
H1B H 0.2090 0.5409 0.6752 0.053 Uiso 1 1 calc R U . . .
C2 C 0.2372(4) 0.5233(2) 0.62987(9) 0.0411(9) Uani 1 1 d . . . . .
H2A H 0.3075 0.5522 0.6308 0.049 Uiso 1 1 calc R U . . .
H2B H 0.1811 0.5617 0.6231 0.049 Uiso 1 1 calc R U . . .
C3 C 0.3560(3) 0.4684(3) 0.57596(10) 0.0440(9) Uani 1 1 d . . . . .
H3A H 0.3615 0.4260 0.5605 0.053 Uiso 1 1 calc R U . . .
H3B H 0.3381 0.5192 0.5657 0.053 Uiso 1 1 calc R U . . .
C4 C 0.4664(3) 0.4769(3) 0.59221(10) 0.0469(10) Uani 1 1 d . . . . .
H4A H 0.4624 0.5227 0.6063 0.056 Uiso 1 1 calc R U . . .
H4B H 0.5234 0.4889 0.5771 0.056 Uiso 1 1 calc R U . . .
C11 C 0.2298(3) 0.3722(3) 0.70730(8) 0.0376(8) Uani 1 1 d . . . . .
C12 C 0.2336(3) 0.2904(3) 0.71196(9) 0.0455(10) Uani 1 1 d . . . . .
H12 H 0.2686 0.2567 0.6977 0.055 Uiso 1 1 calc R U . . .
C13 C 0.1858(4) 0.2577(3) 0.73757(11) 0.0568(12) Uani 1 1 d . . . . .
H13 H 0.1882 0.2016 0.7408 0.068 Uiso 1 1 calc R U . . .
C14 C 0.1352(4) 0.3065(4) 0.75818(10) 0.0617(14) Uani 1 1 d . . . . .
H14 H 0.1025 0.2840 0.7756 0.074 Uiso 1 1 calc R U . . .
C15 C 0.1319(4) 0.3880(4) 0.75355(11) 0.0609(14) Uani 1 1 d . . . . .
H15 H 0.0974 0.4214 0.7680 0.073 Uiso 1 1 calc R U . . .
C16 C 0.1783(3) 0.4218(3) 0.72820(10) 0.0477(10) Uani 1 1 d . . . . .
H16 H 0.1751 0.4779 0.7250 0.057 Uiso 1 1 calc R U . . .
C21 C 0.4190(3) 0.4624(2) 0.69163(8) 0.0365(8) Uani 1 1 d . . . . .
C22 C 0.4932(3) 0.4128(2) 0.70580(9) 0.0421(9) Uani 1 1 d . . . . .
H22 H 0.4813 0.3567 0.7060 0.051 Uiso 1 1 calc R U . . .
C23 C 0.5843(3) 0.4443(3) 0.71961(10) 0.0488(10) Uani 1 1 d . . . . .
H23 H 0.6351 0.4099 0.7292 0.059 Uiso 1 1 calc R U . . .
C24 C 0.6015(4) 0.5251(3) 0.71954(11) 0.0594(13) Uani 1 1 d . . . . .
H24 H 0.6639 0.5467 0.7291 0.071 Uiso 1 1 calc R U . . .
C25 C 0.5281(5) 0.5749(3) 0.70551(12) 0.0756(18) Uani 1 1 d . . . . .
H25 H 0.5410 0.6309 0.7053 0.091 Uiso 1 1 calc R U . . .
C26 C 0.4355(5) 0.5447(3) 0.69160(11) 0.0584(13) Uani 1 1 d . . . . .
H26 H 0.3846 0.5795 0.6823 0.070 Uiso 1 1 calc R U . . .
C31 C 0.1224(3) 0.4373(2) 0.58195(9) 0.0385(9) Uani 1 1 d . . . . .
C32 C 0.0250(3) 0.4575(3) 0.59586(10) 0.0458(10) Uani 1 1 d . . . . .
H32 H 0.0244 0.4722 0.6165 0.055 Uiso 1 1 calc R U . . .
C33 C -0.0711(4) 0.4563(3) 0.57969(12) 0.0550(12) Uani 1 1 d . . . . .
H33 H -0.1377 0.4694 0.5893 0.066 Uiso 1 1 calc R U . . .
C34 C -0.0707(4) 0.4361(3) 0.54966(13) 0.0657(14) Uani 1 1 d . . . . .
H34 H -0.1367 0.4363 0.5386 0.079 Uiso 1 1 calc R U . . .
C35 C 0.0259(4) 0.4155(3) 0.53570(12) 0.0636(14) Uani 1 1 d . . . . .
H35 H 0.0260 0.4016 0.5150 0.076 Uiso 1 1 calc R U . . .
C36 C 0.1227(4) 0.4150(3) 0.55180(10) 0.0512(11) Uani 1 1 d . . . . .
H36 H 0.1887 0.3995 0.5423 0.061 Uiso 1 1 calc R U . . .
C41 C 0.6185(3) 0.4178(2) 0.63671(9) 0.0386(8) Uani 1 1 d . . . . .
C42 C 0.6773(3) 0.3599(3) 0.65155(10) 0.0487(10) Uani 1 1 d . . . . .
H42 H 0.6515 0.3064 0.6520 0.058 Uiso 1 1 calc R U . . .
C43 C 0.7738(4) 0.3792(3) 0.66585(11) 0.0526(11) Uani 1 1 d . . . . .
H43 H 0.8140 0.3389 0.6760 0.063 Uiso 1 1 calc R U . . .
C44 C 0.8113(4) 0.4556(4) 0.66551(11) 0.0607(13) Uani 1 1 d . . . . .
H44 H 0.8781 0.4684 0.6751 0.073 Uiso 1 1 calc R U . . .
C45 C 0.7533(5) 0.5135(4) 0.65141(14) 0.0797(18) Uani 1 1 d . . . . .
H45 H 0.7799 0.5668 0.6512 0.096 Uiso 1 1 calc R U . . .
C46 C 0.6557(5) 0.4958(3) 0.63732(13) 0.0659(15) Uani 1 1 d . . . . .
H46 H 0.6144 0.5370 0.6281 0.079 Uiso 1 1 calc R U . . .
C51 C 0.5671(3) 0.3148(3) 0.58816(10) 0.0447(9) Uani 1 1 d . . . . .
C52 C 0.5725(4) 0.2362(3) 0.59758(12) 0.0553(12) Uani 1 1 d . . . . .
H52 H 0.5357 0.2198 0.6153 0.066 Uiso 1 1 calc R U . . .
C53 C 0.6322(5) 0.1812(4) 0.58091(16) 0.0792(18) Uani 1 1 d . . . . .
H53 H 0.6375 0.1274 0.5875 0.095 Uiso 1 1 calc R U . . .
C54 C 0.6832(5) 0.2047(5) 0.55507(18) 0.097(2) Uani 1 1 d . . . . .
H54 H 0.7234 0.1667 0.5437 0.116 Uiso 1 1 calc R U . . .
C55 C 0.6769(6) 0.2824(5) 0.54533(16) 0.096(2) Uani 1 1 d . . . . .
H55 H 0.7115 0.2976 0.5271 0.116 Uiso 1 1 calc R U . . .
C56 C 0.6199(5) 0.3393(4) 0.56208(12) 0.0724(16) Uani 1 1 d . . . . .
H56 H 0.6173 0.3935 0.5558 0.087 Uiso 1 1 calc R U . . .
S1 S 0.25844(11) 0.21408(8) 0.55561(3) 0.0559(3) Uani 1 1 d . . . . .
F11 F 0.3202(3) 0.0991(2) 0.52124(8) 0.0897(11) Uani 1 1 d . . . . .
F12 F 0.4194(3) 0.1175(2) 0.56063(12) 0.1197(16) Uani 1 1 d . . . . .
F13 F 0.4337(4) 0.1963(2) 0.52375(11) 0.139(2) Uani 1 1 d . . . . .
O11 O 0.3140(3) 0.27779(19) 0.57128(7) 0.0552(8) Uani 1 1 d . . . . .
O12 O 0.2013(5) 0.2436(3) 0.52942(12) 0.127(2) Uani 1 1 d . . . . .
O13 O 0.2014(4) 0.1587(3) 0.57317(12) 0.1093(18) Uani 1 1 d . . . . .
C10 C 0.3631(5) 0.1556(3) 0.53880(14) 0.0718(16) Uani 1 1 d . . . . .
S2 S 0.47429(7) 0.16138(5) 0.68121(2) 0.0366(2) Uani 1 1 d . . . . .
F21 F 0.6113(3) 0.09928(18) 0.71987(7) 0.0744(9) Uani 1 1 d . . . . .
F22 F 0.6827(2) 0.18620(19) 0.69052(8) 0.0699(8) Uani 1 1 d . . . . .
F23 F 0.5793(2) 0.22443(18) 0.72664(7) 0.0684(8) Uani 1 1 d . . . . .
O21 O 0.4636(2) 0.24311(16) 0.67047(6) 0.0421(6) Uani 1 1 d . . . . .
O22 O 0.3884(2) 0.13616(17) 0.70099(7) 0.0457(7) Uani 1 1 d . . . . .
O23 O 0.5058(2) 0.10538(17) 0.65842(7) 0.0482(7) Uani 1 1 d . . . . .
C20 C 0.5930(4) 0.1681(3) 0.70598(11) 0.0522(11) Uani 1 1 d . . . . .
S3 S 0.05713(8) 0.25237(6) 0.64832(2) 0.0452(2) Uani 1 1 d . . . . .
F31 F -0.0729(5) 0.1699(2) 0.61408(14) 0.155(2) Uani 1 1 d . . . . .
F32 F -0.1128(2) 0.2937(2) 0.61609(7) 0.0748(9) Uani 1 1 d . . . . .
F33 F 0.0184(3) 0.2558(2) 0.58990(7) 0.0880(11) Uani 1 1 d . . . . .
O31 O 0.1126(2) 0.32772(17) 0.64211(7) 0.0439(6) Uani 1 1 d . . . . .
O32 O 0.1292(3) 0.18512(19) 0.64638(9) 0.0650(10) Uani 1 1 d . . . . .
O33 O -0.0144(3) 0.2550(2) 0.67347(8) 0.0667(10) Uani 1 1 d . . . . .
C30 C -0.0342(4) 0.2409(3) 0.61593(13) 0.0610(13) Uani 1 1 d . . . . .
N1S N 0.3631(9) 0.4757(5) 0.4750(3) 0.185(5) Uani 1 1 d . . . . .
C1S C 0.4143(7) 0.4217(5) 0.4793(2) 0.102(2) Uani 1 1 d . . . . .
C2S C 0.4726(9) 0.3519(6) 0.4833(3) 0.159(4) Uani 1 1 d . . . . .
H2SA H 0.4583 0.3155 0.4665 0.190 Uiso 1 1 calc R U . . .
H2SB H 0.4503 0.3264 0.5022 0.190 Uiso 1 1 calc R U . . .
H2SC H 0.5506 0.3642 0.4841 0.190 Uiso 1 1 calc R U . . .

loop_
_atom_site_aniso_label
_atom_site_aniso_U_11
_atom_site_aniso_U_22
_atom_site_aniso_U_33
_atom_site_aniso_U_23
_atom_site_aniso_U_13
_atom_site_aniso_U_12
Sb 0.02849(12) 0.02586(11) 0.03316(12) -0.00224(9) -0.00090(9) 0.00210(8)
P1 0.0349(5) 0.0332(5) 0.0322(4) -0.0048(4) -0.0039(4) 0.0089(4)
P2 0.0372(5) 0.0276(4) 0.0349(4) 0.0000(4) -0.0073(4) 0.0020(4)
P3 0.0310(5) 0.0348(5) 0.0405(5) -0.0003(4) -0.0011(4) -0.0028(4)
C1 0.053(2) 0.039(2) 0.039(2) -0.0065(17) -0.0113(18) 0.0196(19)
C2 0.049(2) 0.0299(19) 0.045(2) -0.0067(16) -0.0156(18) 0.0143(17)
C3 0.044(2) 0.043(2) 0.045(2) 0.0103(18) -0.0065(18) -0.0019(18)
C4 0.042(2) 0.039(2) 0.059(3) 0.0112(19) -0.0049(19) -0.0073(18)
C11 0.0275(18) 0.051(2) 0.0345(19) -0.0059(17) -0.0033(14) 0.0055(16)
C12 0.042(2) 0.052(2) 0.043(2) 0.0061(19) 0.0003(18) 0.0121(19)
C13 0.046(3) 0.071(3) 0.053(3) 0.020(2) -0.004(2) 0.000(2)
C14 0.035(2) 0.109(5) 0.041(2) 0.007(3) -0.0004(19) -0.012(3)
C15 0.037(2) 0.098(4) 0.048(3) -0.021(3) 0.0077(19) -0.007(3)
C16 0.035(2) 0.059(3) 0.049(2) -0.018(2) 0.0004(18) 0.0019(19)
C21 0.040(2) 0.037(2) 0.0318(18) -0.0074(15) -0.0017(15) 0.0003(16)
C22 0.038(2) 0.038(2) 0.051(2) -0.0101(18) -0.0047(18) 0.0029(17)
C23 0.037(2) 0.060(3) 0.049(2) -0.011(2) -0.0038(18) 0.002(2)
C24 0.061(3) 0.070(3) 0.048(3) -0.003(2) -0.009(2) -0.028(3)
C25 0.113(5) 0.047(3) 0.067(3) 0.010(2) -0.029(3) -0.032(3)
C26 0.084(4) 0.038(2) 0.053(3) 0.009(2) -0.024(3) -0.010(2)
C31 0.044(2) 0.0304(19) 0.041(2) 0.0015(16) -0.0135(17) -0.0003(16)
C32 0.044(2) 0.044(2) 0.049(2) 0.0027(19) -0.0078(19) 0.0049(19)
C33 0.040(2) 0.052(3) 0.073(3) 0.005(2) -0.010(2) -0.001(2)
C34 0.055(3) 0.064(3) 0.079(4) -0.004(3) -0.031(3) -0.004(2)
C35 0.069(3) 0.065(3) 0.057(3) -0.012(2) -0.026(3) -0.002(3)
C36 0.052(3) 0.053(3) 0.048(2) -0.007(2) -0.013(2) 0.003(2)
C41 0.0320(19) 0.041(2) 0.042(2) -0.0066(17) -0.0005(16) -0.0067(16)
C42 0.038(2) 0.048(2) 0.059(3) -0.006(2) -0.0093(19) 0.0002(19)
C43 0.040(2) 0.060(3) 0.058(3) -0.011(2) -0.008(2) 0.006(2)
C44 0.044(3) 0.087(4) 0.051(3) -0.008(3) -0.005(2) -0.019(3)
C45 0.087(4) 0.064(3) 0.088(4) 0.007(3) -0.031(3) -0.042(3)
C46 0.074(3) 0.046(3) 0.078(4) 0.005(2) -0.029(3) -0.018(2)
C51 0.035(2) 0.053(2) 0.046(2) -0.0093(19) 0.0019(17) -0.0086(18)
C52 0.051(3) 0.053(3) 0.061(3) -0.015(2) 0.004(2) 0.005(2)
C53 0.067(4) 0.069(4) 0.102(5) -0.033(3) 0.005(3) 0.011(3)
C54 0.073(4) 0.098(5) 0.119(6) -0.055(5) 0.033(4) -0.002(4)
C55 0.087(5) 0.120(6) 0.082(4) -0.031(4) 0.046(4) -0.018(4)
C56 0.074(4) 0.081(4) 0.062(3) -0.014(3) 0.024(3) -0.022(3)
S1 0.0612(7) 0.0556(7) 0.0510(6) -0.0168(5) 0.0018(5) 0.0034(6)
F11 0.116(3) 0.067(2) 0.087(2) -0.0364(18) 0.014(2) -0.001(2)
F12 0.095(3) 0.071(2) 0.193(5) -0.012(3) -0.043(3) 0.023(2)
F13 0.167(4) 0.093(3) 0.158(4) -0.039(3) 0.117(4) -0.041(3)
O11 0.068(2) 0.0516(18) 0.0456(17) -0.0135(14) -0.0098(15) 0.0102(16)
O12 0.180(5) 0.084(3) 0.116(4) -0.046(3) -0.097(4) 0.054(3)
O13 0.124(4) 0.083(3) 0.121(4) -0.019(3) 0.077(3) -0.028(3)
C10 0.082(4) 0.052(3) 0.081(4) -0.017(3) 0.021(3) -0.004(3)
S2 0.0318(4) 0.0304(4) 0.0476(5) -0.0061(4) -0.0075(4) 0.0021(3)
F21 0.076(2) 0.0635(18) 0.084(2) 0.0133(16) -0.0276(17) 0.0203(16)
F22 0.0366(14) 0.081(2) 0.092(2) -0.0018(18) -0.0124(14) 0.0000(14)
F23 0.0673(18) 0.0712(19) 0.0667(18) -0.0226(15) -0.0295(15) 0.0086(15)
O21 0.0374(14) 0.0343(14) 0.0547(17) -0.0020(12) -0.0122(12) 0.0023(11)
O22 0.0432(15) 0.0411(15) 0.0527(17) -0.0075(13) 0.0030(13) -0.0036(13)
O23 0.0445(16) 0.0446(16) 0.0554(17) -0.0154(14) 0.0009(13) 0.0060(13)
C20 0.044(2) 0.053(3) 0.060(3) -0.004(2) -0.016(2) 0.010(2)
S3 0.0383(5) 0.0431(5) 0.0541(6) 0.0114(5) 0.0131(4) 0.0098(4)
F31 0.189(5) 0.068(2) 0.207(5) 0.029(3) -0.088(4) -0.062(3)
F32 0.0523(17) 0.105(3) 0.0668(19) -0.0075(18) -0.0060(14) 0.0158(17)
F33 0.085(2) 0.115(3) 0.0637(19) -0.0229(19) 0.0067(17) 0.015(2)
O31 0.0360(14) 0.0425(15) 0.0530(16) 0.0075(13) -0.0025(12) 0.0056(12)
O32 0.064(2) 0.0445(18) 0.086(3) 0.0223(17) 0.0234(19) 0.0199(16)
O33 0.0499(19) 0.089(3) 0.061(2) 0.0241(19) 0.0236(16) 0.0213(18)
C30 0.057(3) 0.050(3) 0.075(3) -0.005(2) 0.003(3) -0.010(2)
N1S 0.174(9) 0.101(6) 0.282(13) 0.027(7) 0.006(9) 0.017(6)
C1S 0.097(6) 0.083(5) 0.126(7) 0.019(5) 0.020(5) -0.010(4)
C2S 0.145(9) 0.157(10) 0.173(10) 0.004(8) -0.017(8) 0.048(8)

loop_
_atom_type_symbol
_atom_type_description
_atom_type_scat_dispersion_real
_atom_type_scat_dispersion_imag
_atom_type_scat_source
C C 0.0181 0.0091 'International Tables Vol C Tables 4.2.6.8 and 6.1.1.4'
H H 0.0000 0.0000 'International Tables Vol C Tables 4.2.6.8 and 6.1.1.4'
N N 0.0311 0.0180 'International Tables Vol C Tables 4.2.6.8 and 6.1.1.4'
O O 0.0492 0.0322 'International Tables Vol C Tables 4.2.6.8 and 6.1.1.4'
F F 0.0727 0.0534 'International Tables Vol C Tables 4.2.6.8 and 6.1.1.4'
P P 0.2955 0.4335 'International Tables Vol C Tables 4.2.6.8 and 6.1.1.4'
S S 0.3331 0.5567 'International Tables Vol C Tables 4.2.6.8 and 6.1.1.4'
Sb Sb -0.0562 5.8946 'International Tables Vol C Tables 4.2.6.8 and 6.1.1.4'

loop_
_geom_angle_atom_site_label_1
_geom_angle_atom_site_label_2
_geom_angle_atom_site_label_3
_geom_angle
_geom_angle_site_symmetry_1
_geom_angle_site_symmetry_3
P2 Sb O31 73.99(6) . .
P2 Sb P1 80.98(3) . .
O31 Sb P1 73.88(7) . .
P2 Sb P3 78.67(3) . .
O31 Sb P3 151.02(7) . .
P1 Sb P3 92.67(3) . .
P2 Sb O11 73.71(7) . .
O31 Sb O11 100.10(10) . .
P1 Sb O11 154.64(7) . .
P3 Sb O11 80.99(8) . .
P2 Sb O21 152.79(6) . .
O31 Sb O21 121.46(9) . .
P1 Sb O21 82.50(6) . .
P3 Sb O21 80.67(6) . .
O11 Sb O21 120.12(9) . .
C11 P1 C21 105.39(17) . .
C11 P1 C1 107.28(19) . .
C21 P1 C1 110.5(2) . .
C11 P1 Sb 111.93(14) . .
C21 P1 Sb 118.22(12) . .
C1 P1 Sb 103.14(13) . .
C31 P2 C3 108.71(19) . .
C31 P2 C2 108.53(19) . .
C3 P2 C2 108.8(2) . .
C31 P2 Sb 119.51(13) . .
C3 P2 Sb 104.83(14) . .
C2 P2 Sb 106.10(13) . .
C41 P3 C51 102.98(19) . .
C41 P3 C4 105.68(19) . .
C51 P3 C4 110.3(2) . .
C41 P3 Sb 127.11(14) . .
C51 P3 Sb 104.60(14) . .
C4 P3 Sb 105.68(14) . .
C2 C1 P1 114.3(3) . .
C1 C2 P2 114.1(3) . .
C4 C3 P2 111.2(3) . .
C3 C4 P3 113.4(3) . .
C12 C11 C16 120.2(4) . .
C12 C11 P1 121.5(3) . .
C16 C11 P1 118.2(3) . .
C11 C12 C13 119.8(4) . .
C14 C13 C12 120.1(5) . .
C13 C14 C15 120.0(5) . .
C14 C15 C16 120.9(5) . .
C15 C16 C11 119.1(5) . .
C22 C21 C26 119.9(4) . .
C22 C21 P1 118.1(3) . .
C26 C21 P1 121.9(3) . .
C23 C22 C21 120.4(4) . .
C24 C23 C22 120.1(4) . .
C23 C24 C25 119.9(4) . .
C24 C25 C26 121.1(5) . .
C25 C26 C21 118.6(5) . .
C32 C31 C36 119.8(4) . .
C32 C31 P2 120.4(3) . .
C36 C31 P2 119.8(3) . .
C33 C32 C31 120.0(4) . .
C34 C33 C32 120.3(5) . .
C33 C34 C35 120.0(4) . .
C34 C35 C36 120.3(5) . .
C35 C36 C31 119.6(5) . .
C42 C41 C46 118.7(4) . .
C42 C41 P3 118.9(3) . .
C46 C41 P3 121.9(3) . .
C41 C42 C43 120.4(4) . .
C44 C43 C42 120.4(5) . .
C45 C44 C43 119.9(4) . .
C44 C45 C46 120.7(5) . .
C41 C46 C45 119.8(5) . .
C52 C51 C56 120.7(5) . .
C52 C51 P3 118.3(3) . .
C56 C51 P3 120.5(4) . .
C51 C52 C53 119.6(5) . .
C54 C53 C52 120.0(6) . .
C53 C54 C55 120.8(6) . .
C54 C55 C56 120.4(6) . .
C51 C56 C55 118.5(6) . .
O13 S1 O11 117.1(3) . .
O13 S1 O12 115.6(4) . .
O11 S1 O12 111.4(3) . .
O13 S1 C10 103.4(3) . .
O11 S1 C10 105.5(3) . .
O12 S1 C10 101.6(3) . .
S1 O11 Sb 131.8(2) . .
F13 C10 F11 109.6(5) . .
F13 C10 F12 106.2(6) . .
F11 C10 F12 106.7(5) . .
F13 C10 S1 114.4(4) . .
F11 C10 S1 110.5(4) . .
F12 C10 S1 109.1(4) . .
O23 S2 O22 116.04(18) . .
O23 S2 O21 114.01(19) . .
O22 S2 O21 114.27(17) . .
O23 S2 C20 104.5(2) . .
O22 S2 C20 103.6(2) . .
O21 S2 C20 102.21(19) . .
S2 O21 Sb 133.87(15) . .
F21 C20 F23 108.4(4) . .
F21 C20 F22 107.3(4) . .
F23 C20 F22 107.5(4) . .
F21 C20 S2 111.2(3) . .
F23 C20 S2 111.0(3) . .
F22 C20 S2 111.2(3) . .
O33 S3 O32 116.9(2) . .
O33 S3 O31 114.2(2) . .
O32 S3 O31 112.24(19) . .
O33 S3 C30 104.0(2) . .
O32 S3 C30 104.4(2) . .
O31 S3 C30 103.1(2) . .
S3 O31 Sb 116.77(15) . .
F31 C30 F32 110.6(5) . .
F31 C30 F33 107.1(5) . .
F32 C30 F33 103.5(4) . .
F31 C30 S3 111.9(4) . .
F32 C30 S3 112.1(4) . .
F33 C30 S3 111.1(4) . .
N1S C1S C2S 176.0(13) . .

loop_
_geom_bond_atom_site_label_1
_geom_bond_atom_site_label_2
_geom_bond_distance
_geom_bond_site_symmetry_2
Sb P2 2.5837(9) .
Sb O31 2.589(3) .
Sb P1 2.6069(9) .
Sb P3 2.6754(10) .
Sb O11 2.746(3) .
Sb O21 2.808(3) .
P1 C11 1.793(4) .
P1 C21 1.800(4) .
P1 C1 1.815(4) .
P2 C31 1.792(4) .
P2 C3 1.812(4) .
P2 C2 1.821(4) .
P3 C41 1.807(4) .
P3 C51 1.813(4) .
P3 C4 1.826(4) .
C1 C2 1.523(6) .
C3 C4 1.543(6) .
C11 C12 1.385(6) .
C11 C16 1.397(5) .
C12 C13 1.393(6) .
C13 C14 1.376(7) .
C14 C15 1.381(8) .
C15 C16 1.383(7) .
C21 C22 1.384(5) .
C21 C26 1.392(6) .
C22 C23 1.381(6) .
C23 C24 1.367(7) .
C24 C25 1.378(8) .
C25 C26 1.390(7) .
C31 C32 1.389(6) .
C31 C36 1.391(6) .
C32 C33 1.382(6) .
C33 C34 1.377(7) .
C34 C35 1.382(8) .
C35 C36 1.388(6) .
C41 C42 1.377(6) .
C41 C46 1.383(6) .
C42 C43 1.383(6) .
C43 C44 1.359(7) .
C44 C45 1.357(8) .
C45 C46 1.385(7) .
C51 C52 1.383(7) .
C51 C56 1.391(7) .
C52 C53 1.390(7) .
C53 C54 1.366(10) .
C54 C55 1.374(10) .
C55 C56 1.397(8) .
S1 O13 1.400(4) .
S1 O11 1.445(3) .
S1 O12 1.446(4) .
S1 C10 1.780(6) .
F11 C10 1.335(6) .
F12 C10 1.352(7) .
F13 C10 1.290(7) .
S2 O23 1.434(3) .
S2 O22 1.437(3) .
S2 O21 1.455(3) .
S2 C20 1.831(4) .
F21 C20 1.326(5) .
F22 C20 1.333(6) .
F23 C20 1.327(5) .
S3 O33 1.423(3) .
S3 O32 1.434(3) .
S3 O31 1.460(3) .
S3 C30 1.836(6) .
F31 C30 1.283(6) .
F32 C30 1.308(6) .
F33 C30 1.349(6) .
N1S C1S 1.118(10) .
C1S C2S 1.382(11) .

loop_
_geom_torsion_atom_site_label_1
_geom_torsion_atom_site_label_2
_geom_torsion_atom_site_label_3
_geom_torsion_atom_site_label_4
_geom_torsion
_geom_torsion_site_symmetry_1
_geom_torsion_site_symmetry_2
_geom_torsion_site_symmetry_3
_geom_torsion_site_symmetry_4
P2 Sb P1 C11 133.16(13) . . . .
O31 Sb P1 C11 57.33(14) . . . .
P3 Sb P1 C11 -148.76(13) . . . .
O11 Sb P1 C11 136.8(2) . . . .
O21 Sb P1 C11 -68.54(14) . . . .
P2 Sb P1 C21 -104.11(15) . . . .
O31 Sb P1 C21 -179.93(16) . . . .
P3 Sb P1 C21 -26.03(15) . . . .
O11 Sb P1 C21 -100.5(2) . . . .
O21 Sb P1 C21 54.19(16) . . . .
P2 Sb P1 C1 18.15(16) . . . .
O31 Sb P1 C1 -57.68(17) . . . .
P3 Sb P1 C1 96.23(16) . . . .
O11 Sb P1 C1 21.8(2) . . . .
O21 Sb P1 C1 176.45(17) . . . .
O31 Sb P2 C31 -43.10(18) . . . .
P1 Sb P2 C31 -118.81(16) . . . .
P3 Sb P2 C31 146.61(17) . . . .
O11 Sb P2 C31 62.80(18) . . . .
O21 Sb P2 C31 -172.1(2) . . . .
O31 Sb P2 C3 -165.18(16) . . . .
P1 Sb P2 C3 119.11(15) . . . .
P3 Sb P2 C3 24.53(15) . . . .
O11 Sb P2 C3 -59.28(17) . . . .
O21 Sb P2 C3 65.8(2) . . . .
O31 Sb P2 C2 79.82(17) . . . .
P1 Sb P2 C2 4.11(16) . . . .
P3 Sb P2 C2 -90.47(16) . . . .
O11 Sb P2 C2 -174.28(17) . . . .
O21 Sb P2 C2 -49.2(2) . . . .
P2 Sb P3 C41 124.25(17) . . . .
O31 Sb P3 C41 104.7(2) . . . .
P1 Sb P3 C41 44.00(17) . . . .
O11 Sb P3 C41 -160.70(19) . . . .
O21 Sb P3 C41 -37.95(18) . . . .
P2 Sb P3 C51 -116.52(15) . . . .
O31 Sb P3 C51 -136.1(2) . . . .
P1 Sb P3 C51 163.23(15) . . . .
O11 Sb P3 C51 -41.47(17) . . . .
O21 Sb P3 C51 81.28(16) . . . .
P2 Sb P3 C4 -0.11(16) . . . .
O31 Sb P3 C4 -19.7(2) . . . .
P1 Sb P3 C4 -80.36(16) . . . .
O11 Sb P3 C4 74.94(17) . . . .
O21 Sb P3 C4 -162.31(17) . . . .
C11 P1 C1 C2 -163.4(3) . . . .
C21 P1 C1 C2 82.2(3) . . . .
Sb P1 C1 C2 -45.1(3) . . . .
P1 C1 C2 P2 54.3(4) . . . .
C31 P2 C2 C1 97.3(3) . . . .
C3 P2 C2 C1 -144.6(3) . . . .
Sb P2 C2 C1 -32.3(3) . . . .
C31 P2 C3 C4 178.5(3) . . . .
C2 P2 C3 C4 60.5(3) . . . .
Sb P2 C3 C4 -52.7(3) . . . .
P2 C3 C4 P3 57.0(4) . . . .
C41 P3 C4 C3 -167.5(3) . . . .
C51 P3 C4 C3 81.9(4) . . . .
Sb P3 C4 C3 -30.6(4) . . . .
C21 P1 C11 C12 -102.9(4) . . . .
C1 P1 C11 C12 139.3(3) . . . .
Sb P1 C11 C12 26.8(4) . . . .
C21 P1 C11 C16 72.8(3) . . . .
C1 P1 C11 C16 -45.0(4) . . . .
Sb P1 C11 C16 -157.5(3) . . . .
C16 C11 C12 C13 0.0(6) . . . .
P1 C11 C12 C13 175.6(3) . . . .
C11 C12 C13 C14 -0.1(7) . . . .
C12 C13 C14 C15 -0.2(7) . . . .
C13 C14 C15 C16 0.6(7) . . . .
C14 C15 C16 C11 -0.7(7) . . . .
C12 C11 C16 C15 0.4(6) . . . .
P1 C11 C16 C15 -175.4(3) . . . .
C11 P1 C21 C22 59.9(3) . . . .
C1 P1 C21 C22 175.5(3) . . . .
Sb P1 C21 C22 -66.1(3) . . . .
C11 P1 C21 C26 -115.5(4) . . . .
C1 P1 C21 C26 0.1(4) . . . .
Sb P1 C21 C26 118.6(4) . . . .
C26 C21 C22 C23 -0.8(6) . . . .
P1 C21 C22 C23 -176.3(3) . . . .
C21 C22 C23 C24 0.5(7) . . . .
C22 C23 C24 C25 -0.4(8) . . . .
C23 C24 C25 C26 0.7(9) . . . .
C24 C25 C26 C21 -1.1(9) . . . .
C22 C21 C26 C25 1.1(7) . . . .
P1 C21 C26 C25 176.4(4) . . . .
C3 P2 C31 C32 -148.6(3) . . . .
C2 P2 C31 C32 -30.5(4) . . . .
Sb P2 C31 C32 91.2(3) . . . .
C3 P2 C31 C36 28.9(4) . . . .
C2 P2 C31 C36 147.0(3) . . . .
Sb P2 C31 C36 -91.3(4) . . . .
C36 C31 C32 C33 -0.7(6) . . . .
P2 C31 C32 C33 176.8(3) . . . .
C31 C32 C33 C34 -0.9(7) . . . .
C32 C33 C34 C35 1.2(8) . . . .
C33 C34 C35 C36 0.1(8) . . . .
C34 C35 C36 C31 -1.6(8) . . . .
C32 C31 C36 C35 1.9(7) . . . .
P2 C31 C36 C35 -175.6(4) . . . .
C51 P3 C41 C42 -53.7(4) . . . .
C4 P3 C41 C42 -169.4(4) . . . .
Sb P3 C41 C42 66.2(4) . . . .
C51 P3 C41 C46 118.2(4) . . . .
C4 P3 C41 C46 2.4(5) . . . .
Sb P3 C41 C46 -121.9(4) . . . .
C46 C41 C42 C43 -2.3(7) . . . .
P3 C41 C42 C43 169.8(4) . . . .
C41 C42 C43 C44 0.3(7) . . . .
C42 C43 C44 C45 0.9(8) . . . .
C43 C44 C45 C46 0.1(9) . . . .
C42 C41 C46 C45 3.2(8) . . . .
P3 C41 C46 C45 -168.7(5) . . . .
C44 C45 C46 C41 -2.2(10) . . . .
C41 P3 C51 C52 86.4(4) . . . .
C4 P3 C51 C52 -161.2(3) . . . .
Sb P3 C51 C52 -48.0(4) . . . .
C41 P3 C51 C56 -85.2(4) . . . .
C4 P3 C51 C56 27.2(5) . . . .
Sb P3 C51 C56 140.4(4) . . . .
C56 C51 C52 C53 0.5(7) . . . .
P3 C51 C52 C53 -171.1(4) . . . .
C51 C52 C53 C54 -1.3(9) . . . .
C52 C53 C54 C55 0.4(11) . . . .
C53 C54 C55 C56 1.3(12) . . . .
C52 C51 C56 C55 1.2(8) . . . .
P3 C51 C56 C55 172.6(5) . . . .
C54 C55 C56 C51 -2.1(10) . . . .
O13 S1 O11 Sb -5.0(4) . . . .
O12 S1 O11 Sb 131.3(3) . . . .
C10 S1 O11 Sb -119.4(3) . . . .
P2 Sb O11 S1 -122.0(3) . . . .
O31 Sb O11 S1 -52.2(3) . . . .
P1 Sb O11 S1 -125.8(2) . . . .
P3 Sb O11 S1 157.2(2) . . . .
O21 Sb O11 S1 83.6(3) . . . .
O13 S1 C10 F13 -173.3(6) . . . .
O11 S1 C10 F13 -49.8(6) . . . .
O12 S1 C10 F13 66.6(6) . . . .
O13 S1 C10 F11 62.5(5) . . . .
O11 S1 C10 F11 -174.0(4) . . . .
O12 S1 C10 F11 -57.7(5) . . . .
O13 S1 C10 F12 -54.5(5) . . . .
O11 S1 C10 F12 69.0(4) . . . .
O12 S1 C10 F12 -174.7(4) . . . .
O23 S2 O21 Sb 67.3(3) . . . .
O22 S2 O21 Sb -69.5(3) . . . .
C20 S2 O21 Sb 179.4(2) . . . .
P2 Sb O21 S2 -179.14(13) . . . .
O31 Sb O21 S2 62.0(3) . . . .
P1 Sb O21 S2 127.9(2) . . . .
P3 Sb O21 S2 -138.2(2) . . . .
O11 Sb O21 S2 -64.4(3) . . . .
O23 S2 C20 F21 -65.5(4) . . . .
O22 S2 C20 F21 56.5(4) . . . .
O21 S2 C20 F21 175.5(3) . . . .
O23 S2 C20 F23 173.7(3) . . . .
O22 S2 C20 F23 -64.4(4) . . . .
O21 S2 C20 F23 54.6(4) . . . .
O23 S2 C20 F22 54.1(4) . . . .
O22 S2 C20 F22 176.0(3) . . . .
O21 S2 C20 F22 -65.0(4) . . . .
O33 S3 O31 Sb 134.72(19) . . . .
O32 S3 O31 Sb -1.3(3) . . . .
C30 S3 O31 Sb -113.1(2) . . . .
P2 Sb O31 S3 151.22(19) . . . .
P1 Sb O31 S3 -123.76(18) . . . .
P3 Sb O31 S3 171.19(8) . . . .
O11 Sb O31 S3 81.56(19) . . . .
O21 Sb O31 S3 -53.4(2) . . . .
O33 S3 C30 F31 -74.6(5) . . . .
O32 S3 C30 F31 48.5(5) . . . .
O31 S3 C30 F31 166.0(5) . . . .
O33 S3 C30 F32 50.5(4) . . . .
O32 S3 C30 F32 173.5(4) . . . .
O31 S3 C30 F32 -69.0(4) . . . .
O33 S3 C30 F33 165.8(4) . . . .
O32 S3 C30 F33 -71.2(4) . . . .
O31 S3 C30 F33 46.3(4) . . . .
